data_7024436
loop_
_publ_author_name
'Bennett, Justine'
'Doyle, Roy J.'
'Lee, Hwi-Young'
'Lu, Di'
'Salem, Geoffrey'
'Speldewinde, David J.'
'Tifan, Michelle'
'Willis, Anthony C.'

_publ_section_title
;
 Synthesis of 1,3-azaphosphol-2-ones. Crystal and molecular structures of
 [SP-4-2]-dichlorobis(3-phenyl-1,3-dihydrobenzo[1,3]azaphosphol-2-one-P)palladium(II)
 and its chloro(methyl)platinum(II) analogue.
;
_journal_issue 1
_journal_name_full 'Dalton transactions (Cambridge, England : 2003)'
_journal_page_first 256
_journal_page_last 264
_journal_paper_doi 10.1039/b916913j
_journal_volume 39
_journal_year 2010
_chemical_compound_source local
_chemical_formula_moiety 'C33 H39 Cl N2 O4 P2 Pt'
_chemical_formula_sum 'C33 H36 Cl N2 O4 P2 Pt'
_chemical_formula_weight 820.17
_space_group_IT_number 14
_symmetry_cell_setting monoclinic
_symmetry_space_group_name_Hall '-P 2yab'
_symmetry_space_group_name_H-M 'P 1 21/a 1'
_atom_sites_solution_hydrogens geom
_atom_sites_solution_primary direct
_audit_creation_date 07-09-12
_audit_creation_method CRYSTALS_ver_12.18
_audit_update_record
;
2007-09-17 - Report on C71 H83 C33 H39 Cl N2 O4 P2 Pt
by Anthony C. Willis
for Geoff Salem, Roy Doyle and Justine Bennett

2007-09-17 - passes checkcif tests with minor warnings

;
_cell_angle_alpha 90
_cell_angle_beta 113.4788(9)
_cell_angle_gamma 90
_cell_formula_units_Z 4
_cell_length_a 15.4641(2)
_cell_length_b 12.9680(2)
_cell_length_c 18.4124(3)
_cell_measurement_reflns_used 52649
_cell_measurement_temperature 200
_cell_measurement_theta_max 27.5
_cell_measurement_theta_min 2.6
_cell_volume 3386.69(9)
_computing_cell_refinement 'Denzo/Scalepack (Otwinowski & Minor, 1997)'
_computing_data_collection 'COLLECT (Nonius BV, 1997)'
_computing_data_reduction 'Denzo/Scalepack (Otwinowski & Minor, 1997)'
_computing_molecular_graphics
;
ORTEP-II (Johnson 1976) in teXsan (MSC, 1992-1997)
;
_computing_publication_material 'CRYSTALS (Watkin et al 2003)'
_computing_structure_refinement 'CRYSTALS (Watkin et al 2003)'
_computing_structure_solution 'SIR92 (Altomare et al, 1994)'
_diffrn_ambient_temperature 200
_diffrn_measured_fraction_theta_full 0.999
_diffrn_measured_fraction_theta_max 0.999
_diffrn_measurement_device_type 'Nonius KappaCCD'
_diffrn_measurement_method ' \f and \w scans with CCD '
_diffrn_radiation_monochromator graphite
_diffrn_radiation_type 'Mo K\a'
_diffrn_radiation_wavelength 0.71073
_diffrn_reflns_av_R_equivalents 0.041
_diffrn_reflns_limit_h_max 19
_diffrn_reflns_limit_h_min -20
_diffrn_reflns_limit_k_max 16
_diffrn_reflns_limit_k_min -16
_diffrn_reflns_limit_l_max 23
_diffrn_reflns_limit_l_min -23
_diffrn_reflns_number 69517
_diffrn_reflns_theta_full 27.481
_diffrn_reflns_theta_max 27.481
_diffrn_reflns_theta_min 2.635
_diffrn_standards_number 0
_exptl_absorpt_coefficient_mu 4.37
_exptl_absorpt_correction_T_max 0.803
_exptl_absorpt_correction_T_min 0.347
_exptl_absorpt_correction_type integration
_exptl_absorpt_process_details
;
via Gaussian method (Coppens, 1970) implemented in maXus (2000)
;
_exptl_crystal_colour colourless
_exptl_crystal_density_diffrn 1.609
_exptl_crystal_density_meas ?
_exptl_crystal_description needle
_exptl_crystal_F_000 1626
_exptl_crystal_size_max 0.36
_exptl_crystal_size_mid 0.13
_exptl_crystal_size_min 0.05
_refine_diff_density_max 0.93
_refine_diff_density_min -0.83
_refine_ls_extinction_method None
_refine_ls_goodness_of_fit_ref 1.0991
_refine_ls_hydrogen_treatment mixed
_refine_ls_matrix_type full
_refine_ls_number_parameters 395
_refine_ls_number_reflns 5069
_refine_ls_number_restraints 5
_refine_ls_R_factor_all 0.0435
_refine_ls_R_factor_gt 0.0256
_refine_ls_shift/su_max 0.010060
_refine_ls_structure_factor_coef F
_refine_ls_weighting_details
;
Method, part 1, Chebychev polynomial, (Watkin, 1994, Prince, 1982)
[weight] = 1.0/[A~0~*T~0~(x)+A~1~*T~1~(x) ... +A~n-1~]*T~n-1~(x)]
where A~i~ are the Chebychev coefficients listed below and x= Fcalc/Fmax
Method = Robust Weighting (Prince, 1982)
W = [weight] * [1-(deltaF/6*sigmaF)^2^]^2^
A~i~ are:
1.29 0.298 1.09
;
_refine_ls_weighting_scheme calc
_refine_ls_wR_factor_all 0.0342
_refine_ls_wR_factor_gt 0.0296
_refine_ls_wR_factor_ref 0.0296
_reflns_limit_h_max 18
_reflns_limit_h_min -20
_reflns_limit_k_max 16
_reflns_limit_k_min 0
_reflns_limit_l_max 23
_reflns_limit_l_min 0
_reflns_number_gt 5069
_reflns_number_total 7756
_reflns_threshold_expression I>3.0\s(I)
_oxford_diffrn_Wilson_B_factor 3.09
_oxford_diffrn_Wilson_scale 32.32
_oxford_refine_ls_scale 0.2170(2)
_oxford_structure_analysis_title '9111430 sal0702'
_cod_data_source_file b916913j.txt
_cod_data_source_block sal0702
_cod_depositor_comments
;
The following automatic conversions were performed:

'_symmetry_cell_setting' value 'Monoclinic' changed to 'monoclinic'
according to /home/saulius/struct/CIF-dictionaries/cif_core.dic
dictionary named 'cif_core.dic' version 2.4.2 from 2011-04-26.

Automatic conversion script
Id: cif_fix_values 1891 2012-01-12 08:04:46Z andrius 

The following automatic conversions were performed:

'_exptl_crystal_density_meas' value ' not measured ' was changed to
'?' - the value is perceived as not measured.

Automatic conversion script
Id: cif_fix_values 3008 2015-01-20 13:52:24Z robertas 
;
_cod_original_sg_symbol_H-M 'P 1 21/a 1 '
_cod_database_code 7024436

loop_
_symmetry_equiv_pos_as_xyz
x,y,z
-x,-y,-z
-x+1/2,y+1/2,-z
x+1/2,-y+1/2,z

loop_
_atom_site_label
_atom_site_type_symbol
_atom_site_fract_x
_atom_site_fract_y
_atom_site_fract_z
_atom_site_U_iso_or_equiv
_atom_site_occupancy
_atom_site_adp_type
_atom_site_refinement_flags_posn
_atom_site_refinement_flags_occupancy
Pt1 Pt 0.233085(10) 0.172478(10) 0.258456(8) 0.0392 1.0000 Uani . .
Cl1 Cl 0.24857(11) 0.00445(10) 0.29948(9) 0.0449 0.481(5) Uani . P
Cl2 Cl 0.12625(12) 0.10655(13) 0.14074(9) 0.0526 0.519(5) Uani . P
P1 P 0.34391(6) 0.22044(7) 0.37565(5) 0.0367 1.0000 Uani . .
P2 P 0.19695(6) 0.32851(7) 0.20305(5) 0.0367 1.0000 Uani . .
O1 O 0.4791(2) 0.0677(2) 0.40965(17) 0.0503 1.0000 Uani . .
O2 O 0.2495(2) 0.4727(2) 0.32391(18) 0.0547 1.0000 Uani . .
O50 O 0.1805(2) 0.8375(3) 0.1575(2) 0.0662 1.0000 Uani D .
O60 O 0.3251(3) 0.7117(3) 0.2443(4) 0.1337 1.0000 Uani D .
N1 N 0.4066(2) 0.0910(3) 0.4958(2) 0.0459 1.0000 Uani . .
N2 N 0.2841(2) 0.5055(3) 0.2160(2) 0.0505 1.0000 Uani . .
C1 C 0.24857(11) 0.00445(10) 0.29948(9) 0.0449 0.519(5) Uani . P
C2 C 0.12625(12) 0.10655(13) 0.14074(9) 0.0526 0.481(5) Uani . P
C10 C 0.4225(3) 0.1108(3) 0.4302(2) 0.0427 1.0000 Uani . .
C11 C 0.3064(2) 0.2378(3) 0.4556(2) 0.0386 1.0000 Uani . .
C12 C 0.3431(2) 0.1576(3) 0.5106(2) 0.0420 1.0000 Uani . .
C13 C 0.3182(3) 0.1466(4) 0.5750(3) 0.0529 1.0000 Uani . .
C14 C 0.2580(3) 0.2197(4) 0.5848(3) 0.0566 1.0000 Uani . .
C15 C 0.2237(3) 0.3010(4) 0.5323(3) 0.0585 1.0000 Uani . .
C16 C 0.2459(3) 0.3099(3) 0.4660(3) 0.0489 1.0000 Uani . .
C20 C 0.4337(3) 0.3139(3) 0.3821(2) 0.0416 1.0000 Uani . .
C21 C 0.4552(3) 0.3297(3) 0.3167(3) 0.0475 1.0000 Uani . .
C22 C 0.5328(3) 0.3901(4) 0.3249(3) 0.0606 1.0000 Uani . .
C23 C 0.5869(3) 0.4340(4) 0.3962(4) 0.0650 1.0000 Uani . .
C24 C 0.5649(3) 0.4199(4) 0.4610(3) 0.0595 1.0000 Uani . .
C25 C 0.4883(3) 0.3593(3) 0.4541(3) 0.0532 1.0000 Uani . .
C30 C 0.2488(3) 0.4525(3) 0.2603(2) 0.0451 1.0000 Uani . .
C31 C 0.2364(3) 0.3646(3) 0.1272(2) 0.0450 1.0000 Uani . .
C32 C 0.2809(3) 0.4604(3) 0.1461(3) 0.0508 1.0000 Uani . .
C33 C 0.3199(3) 0.5047(4) 0.0975(3) 0.0674 1.0000 Uani . .
C34 C 0.3154(4) 0.4512(5) 0.0315(4) 0.0793 1.0000 Uani . .
C35 C 0.2733(4) 0.3554(6) 0.0127(3) 0.0753 1.0000 Uani . .
C36 C 0.2337(3) 0.3109(4) 0.0611(3) 0.0551 1.0000 Uani . .
C41 C 0.0740(3) 0.3660(3) 0.1698(2) 0.0418 1.0000 Uani . .
C42 C 0.0357(3) 0.3692(4) 0.2261(3) 0.0537 1.0000 Uani . .
C43 C -0.0571(3) 0.4011(4) 0.2045(3) 0.0599 1.0000 Uani . .
C44 C -0.1109(3) 0.4282(4) 0.1272(3) 0.0610 1.0000 Uani . .
C45 C -0.0725(3) 0.4252(5) 0.0714(3) 0.0685 1.0000 Uani . .
C46 C 0.0200(3) 0.3946(4) 0.0924(3) 0.0568 1.0000 Uani . .
C51 C 0.0894(4) 0.7966(4) 0.1441(4) 0.0726 1.0000 Uani D .
C52 C 0.0946(5) 0.6815(5) 0.1419(6) 0.0944 1.0000 Uani . .
C53 C 0.0181(5) 0.8412(6) 0.0695(6) 0.1077 1.0000 Uani . .
C61 C 0.4100(4) 0.7570(5) 0.2935(5) 0.0880 1.0000 Uani D .
C62 C 0.4800(5) 0.6714(5) 0.3230(5) 0.1038 1.0000 Uani . .
C63 C 0.4361(5) 0.8398(6) 0.2538(6) 0.1059 1.0000 Uani . .
H1 H 0.4349 0.0382 0.5284 0.0559 1.0000 Uiso R .
H2 H 0.3091 0.5686 0.2309 0.0598 1.0000 Uiso R .
H50 H 0.184(2) 0.900(2) 0.174(3) 0.0790 1.0000 Uiso D .
H60 H 0.286(2) 0.7589(19) 0.22004(10) 0.1560 1.0000 Uiso D .
H131 H 0.3429 0.0880 0.6129 0.0641 1.0000 Uiso R .
H141 H 0.2392 0.2134 0.6307 0.0711 1.0000 Uiso R .
H151 H 0.1825 0.3541 0.5419 0.0741 1.0000 Uiso R .
H161 H 0.2188 0.3669 0.4269 0.0599 1.0000 Uiso R .
H211 H 0.4155 0.2982 0.2645 0.0593 1.0000 Uiso R .
H221 H 0.5493 0.4017 0.2782 0.0770 1.0000 Uiso R .
H231 H 0.6430 0.4766 0.4014 0.0795 1.0000 Uiso R .
H241 H 0.6040 0.4532 0.5127 0.0686 1.0000 Uiso R .
H251 H 0.4723 0.3483 0.5010 0.0632 1.0000 Uiso R .
H331 H 0.3506 0.5741 0.1101 0.0816 1.0000 Uiso R .
H341 H 0.3435 0.4825 -0.0038 0.0993 1.0000 Uiso R .
H351 H 0.2712 0.3182 -0.0355 0.0955 1.0000 Uiso R .
H361 H 0.2037 0.2413 0.0484 0.0681 1.0000 Uiso R .
H421 H 0.0746 0.3488 0.2821 0.0666 1.0000 Uiso R .
H431 H -0.0848 0.4044 0.2451 0.0774 1.0000 Uiso R .
H441 H -0.1779 0.4500 0.1116 0.0739 1.0000 Uiso R .
H451 H -0.1117 0.4454 0.0155 0.0791 1.0000 Uiso R .
H461 H 0.0478 0.3931 0.0518 0.0680 1.0000 Uiso R .
H511 H 0.0727 0.8171 0.1893 0.0907 1.0000 Uiso R .
H521 H 0.0314 0.6516 0.1326 0.1123 1.0000 Uiso R .
H522 H 0.1422 0.6559 0.1935 0.1123 1.0000 Uiso R .
H523 H 0.1134 0.6602 0.0981 0.1123 1.0000 Uiso R .
H531 H -0.0456 0.8127 0.0601 0.1196 1.0000 Uiso R .
H532 H 0.0171 0.9179 0.0745 0.1196 1.0000 Uiso R .
H533 H 0.0349 0.8227 0.0240 0.1196 1.0000 Uiso R .
H611 H 0.4010 0.7871 0.3400 0.0970 1.0000 Uiso R .
H621 H 0.5425 0.7001 0.3589 0.1065 1.0000 Uiso R .
H622 H 0.4579 0.6207 0.3528 0.1065 1.0000 Uiso R .
H623 H 0.4863 0.6362 0.2771 0.1065 1.0000 Uiso R .
H631 H 0.4971 0.8707 0.2907 0.1279 1.0000 Uiso R .
H632 H 0.3859 0.8939 0.2374 0.1279 1.0000 Uiso R .
H633 H 0.4435 0.8121 0.2060 0.1279 1.0000 Uiso R .

loop_
_atom_site_aniso_label
_atom_site_aniso_U_11
_atom_site_aniso_U_22
_atom_site_aniso_U_33
_atom_site_aniso_U_23
_atom_site_aniso_U_13
_atom_site_aniso_U_12
Pt1 0.04367(8) 0.03475(7) 0.04585(8) -0.00507(7) 0.02474(6) -0.00217(6)
Cl1 0.0607(10) 0.0250(7) 0.0537(10) 0.0045(5) 0.0279(7) 0.0034(6)
Cl2 0.0547(9) 0.0546(9) 0.0427(9) -0.0125(6) 0.0133(7) -0.0124(7)
P1 0.0384(4) 0.0350(4) 0.0383(4) 0.0015(3) 0.0170(4) 0.0056(4)
P2 0.0381(4) 0.0336(4) 0.0402(4) 0.0025(4) 0.0177(3) 0.0001(4)
O1 0.0546(16) 0.0510(15) 0.0499(15) 0.0119(12) 0.0258(13) 0.0201(13)
O2 0.0654(18) 0.0478(15) 0.0492(16) -0.0095(13) 0.0211(14) 0.0003(13)
O50 0.0631(19) 0.0593(19) 0.076(2) -0.0192(17) 0.0269(17) -0.0087(15)
O60 0.079(3) 0.049(2) 0.196(6) 0.015(3) -0.026(3) -0.016(2)
N1 0.0456(17) 0.0465(17) 0.0477(18) 0.0097(14) 0.0209(14) 0.0089(14)
N2 0.0531(18) 0.0373(17) 0.0591(19) 0.0001(15) 0.0204(15) -0.0102(14)
C1 0.0607(10) 0.0250(7) 0.0537(10) 0.0045(5) 0.0279(7) 0.0034(6)
C2 0.0547(9) 0.0546(9) 0.0427(9) -0.0125(6) 0.0133(7) -0.0124(7)
C10 0.0428(18) 0.0404(18) 0.044(2) 0.0032(15) 0.0166(16) 0.0063(15)
C11 0.0378(17) 0.0405(18) 0.0374(17) -0.0025(14) 0.0150(14) 0.0017(14)
C12 0.0356(16) 0.049(2) 0.0408(18) 0.0015(15) 0.0148(14) -0.0001(15)
C13 0.049(2) 0.068(3) 0.043(2) 0.0064(18) 0.0201(17) -0.0019(19)
C14 0.052(2) 0.078(3) 0.047(2) -0.003(2) 0.0283(19) -0.002(2)
C15 0.053(2) 0.071(3) 0.062(3) -0.010(2) 0.034(2) 0.005(2)
C16 0.049(2) 0.051(2) 0.049(2) -0.0035(17) 0.0230(17) 0.0038(17)
C20 0.0377(17) 0.0400(18) 0.0467(19) 0.0009(15) 0.0163(15) 0.0057(14)
C21 0.0429(18) 0.049(2) 0.056(2) -0.0009(18) 0.0256(17) 0.0001(17)
C22 0.049(2) 0.062(3) 0.082(3) 0.006(2) 0.038(2) 0.002(2)
C23 0.043(2) 0.054(2) 0.103(4) -0.006(3) 0.033(2) -0.0028(19)
C24 0.042(2) 0.054(2) 0.075(3) -0.014(2) 0.016(2) -0.0004(18)
C25 0.047(2) 0.049(2) 0.062(3) -0.0069(19) 0.0201(19) -0.0014(17)
C30 0.0379(19) 0.050(2) 0.0433(19) 0.0054(17) 0.0117(16) -0.0063(15)
C31 0.0375(18) 0.0498(19) 0.051(2) 0.0123(17) 0.0206(16) 0.0075(15)
C32 0.0426(19) 0.050(2) 0.060(2) 0.0147(18) 0.0208(18) 0.0010(16)
C33 0.053(2) 0.077(3) 0.075(3) 0.025(3) 0.028(2) -0.006(2)
C34 0.062(3) 0.108(5) 0.078(3) 0.038(3) 0.039(3) 0.004(3)
C35 0.067(3) 0.112(5) 0.060(3) 0.014(3) 0.039(3) 0.018(3)
C36 0.057(2) 0.066(3) 0.047(2) 0.0046(19) 0.0259(19) 0.007(2)
C41 0.0400(18) 0.0360(16) 0.052(2) 0.0013(16) 0.0214(16) -0.0011(14)
C42 0.050(2) 0.060(2) 0.057(2) 0.017(2) 0.0269(19) 0.0081(19)
C43 0.052(2) 0.068(3) 0.074(3) 0.016(2) 0.040(2) 0.010(2)
C44 0.044(2) 0.064(3) 0.077(3) 0.008(2) 0.026(2) 0.006(2)
C45 0.045(2) 0.091(4) 0.062(3) 0.004(3) 0.013(2) 0.008(2)
C46 0.047(2) 0.073(3) 0.050(2) -0.002(2) 0.0188(18) 0.004(2)
C51 0.073(3) 0.072(3) 0.082(4) -0.026(3) 0.040(3) -0.016(3)
C52 0.077(4) 0.072(4) 0.132(6) -0.015(4) 0.039(4) -0.012(3)
C53 0.061(3) 0.094(5) 0.143(7) -0.002(4) 0.015(4) 0.001(3)
C61 0.075(3) 0.060(3) 0.107(5) 0.007(3) 0.013(3) -0.018(3)
C62 0.096(5) 0.074(4) 0.096(5) 0.020(3) -0.010(4) -0.020(3)
C63 0.078(4) 0.084(4) 0.156(7) 0.028(4) 0.048(4) 0.001(3)

loop_
_atom_type_symbol
_atom_type_scat_dispersion_real
_atom_type_scat_dispersion_imag
_atom_type_scat_Cromer_Mann_a1
_atom_type_scat_Cromer_Mann_b1
_atom_type_scat_Cromer_Mann_a2
_atom_type_scat_Cromer_Mann_b2
_atom_type_scat_Cromer_Mann_a3
_atom_type_scat_Cromer_Mann_b3
_atom_type_scat_Cromer_Mann_a4
_atom_type_scat_Cromer_Mann_b4
_atom_type_scat_Cromer_Mann_c
_atom_type_scat_source
C 0.0033 0.0016 2.3100 20.8439 1.0200 10.2075 1.5886 0.5687 0.8650 51.6512 0.2156 'International Tables Vol C 4.2.6.8 and 6.1.1.4'
H 0.0000 0.0000 0.4930 10.5109 0.3229 26.1257 0.1402 3.1424 0.0408 57.7998 0.0030 'International Tables Vol C 4.2.6.8 and 6.1.1.4'
Cl 0.1484 0.1585 11.4604 0.0104 7.1964 1.1662 6.2556 18.5194 1.6455 47.7784 -9.5574 'International Tables Vol C 4.2.6.8 and 6.1.1.4'
N 0.0061 0.0033 12.2126 0.0057 3.1322 9.8933 2.0125 28.9975 1.1663 0.5826 -11.5290 'International Tables Vol C 4.2.6.8 and 6.1.1.4'
O 0.0106 0.0060 3.0485 13.2771 2.2868 5.7011 1.5463 0.3239 0.8670 32.9089 0.2508 'International Tables Vol C 4.2.6.8 and 6.1.1.4'
P 0.1023 0.0942 6.4345 1.9067 4.1791 27.1570 1.7800 0.5260 1.4908 68.1645 1.1149 'International Tables Vol C 4.2.6.8 and 6.1.1.4'
Pt -1.7033 8.3905 27.0059 1.5129 17.7639 8.8117 15.7131 0.4246 5.7837 38.6103 11.6883 'International Tables Vol C 4.2.6.8 and 6.1.1.4'

loop_
_exptl_crystal_face_index_h
_exptl_crystal_face_index_k
_exptl_crystal_face_index_l
_exptl_crystal_face_perp_dist
0 1 0 0.070
0 -1 0 0.060
0 0 1 0.020
0 0 -1 0.030
-2 0 1 0.204
2 0 -1 0.153

loop_
_geom_angle_atom_site_label_1
_geom_angle_atom_site_label_2
_geom_angle_atom_site_label_3
_geom_angle
_geom_angle_publ_flag
Cl1 Pt1 P1 90.41(5) yes
Cl2 Pt1 P1 174.08(5) yes
Cl1 Pt1 P2 170.99(5) yes
Cl2 Pt1 P2 87.21(5) yes
P1 Pt1 P2 98.30(3) yes
Cl2 Pt1 C1 84.18(6) yes
P1 Pt1 C1 90.41(5) yes
P2 Pt1 C1 170.99(5) yes
Cl1 Pt1 C2 84.18(6) yes
P1 Pt1 C2 174.08(5) yes
P2 Pt1 C2 87.21(5) yes
Pt1 P1 C10 112.79(12) yes
Pt1 P1 C11 116.75(12) yes
C10 P1 C11 90.46(17) yes
Pt1 P1 C20 121.35(13) yes
C10 P1 C20 98.94(17) yes
C11 P1 C20 110.61(18) yes
Pt1 P2 C30 122.37(12) yes
Pt1 P2 C31 119.40(13) yes
C30 P2 C31 90.66(19) yes
Pt1 P2 C41 115.75(13) yes
C30 P2 C41 96.50(17) yes
C31 P2 C41 107.60(18) yes
C51 O50 H50 109.7(18) no
C61 O60 H60 109.1(19) no
C10 N1 C12 116.4(3) yes
C10 N1 H1 121.8 no
C12 N1 H1 121.8 no
C30 N2 C32 118.3(3) yes
C30 N2 H2 120.9 no
C32 N2 H2 120.9 no
P1 C10 N1 108.2(3) yes
P1 C10 O1 124.9(3) yes
N1 C10 O1 126.8(3) yes
P1 C11 C12 109.2(3) yes
P1 C11 C16 130.6(3) yes
C12 C11 C16 120.0(3) yes
N1 C12 C11 115.2(3) yes
N1 C12 C13 123.4(4) yes
C11 C12 C13 121.4(4) yes
C12 C13 C14 117.9(4) yes
C12 C13 H131 121.0 no
C14 C13 H131 121.0 no
C13 C14 C15 121.2(4) yes
C13 C14 H141 119.4 no
C15 C14 H141 119.4 no
C14 C15 C16 120.8(4) yes
C14 C15 H151 119.6 no
C16 C15 H151 119.6 no
C15 C16 C11 118.5(4) yes
C15 C16 H161 120.7 no
C11 C16 H161 120.7 no
P1 C20 C21 119.0(3) yes
P1 C20 C25 120.4(3) yes
C21 C20 C25 120.1(4) yes
C20 C21 C22 119.0(4) yes
C20 C21 H211 120.5 no
C22 C21 H211 120.5 no
C21 C22 C23 120.6(5) yes
C21 C22 H221 119.7 no
C23 C22 H221 119.7 no
C22 C23 C24 120.6(4) yes
C22 C23 H231 119.7 no
C24 C23 H231 119.7 no
C23 C24 C25 119.6(5) yes
C23 C24 H241 120.2 no
C25 C24 H241 120.2 no
C20 C25 C24 120.1(4) yes
C20 C25 H251 120.0 no
C24 C25 H251 119.9 no
P2 C30 N2 106.2(3) yes
P2 C30 O2 124.1(3) yes
N2 C30 O2 129.7(4) yes
P2 C31 C32 109.0(3) yes
P2 C31 C36 130.6(3) yes
C32 C31 C36 120.2(4) yes
N2 C32 C31 115.7(3) yes
N2 C32 C33 123.8(4) yes
C31 C32 C33 120.5(5) yes
C32 C33 C34 118.6(5) yes
C32 C33 H331 120.7 no
C34 C33 H331 120.7 no
C33 C34 C35 121.8(4) yes
C33 C34 H341 119.1 no
C35 C34 H341 119.1 no
C34 C35 C36 119.8(5) yes
C34 C35 H351 120.1 no
C36 C35 H351 120.1 no
C35 C36 C31 119.1(5) yes
C35 C36 H361 120.4 no
C31 C36 H361 120.5 no
P2 C41 C42 117.2(3) yes
P2 C41 C46 122.7(3) yes
C42 C41 C46 120.0(4) yes
C41 C42 C43 119.7(4) yes
C41 C42 H421 120.2 no
C43 C42 H421 120.2 no
C42 C43 C44 120.1(4) yes
C42 C43 H431 120.0 no
C44 C43 H431 120.0 no
C43 C44 C45 120.1(4) yes
C43 C44 H441 119.9 no
C45 C44 H441 119.9 no
C44 C45 C46 120.4(5) yes
C44 C45 H451 119.8 no
C46 C45 H451 119.8 no
C41 C46 C45 119.8(4) yes
C41 C46 H461 120.1 no
C45 C46 H461 120.1 no
O50 C51 C52 108.3(5) yes
O50 C51 C53 109.3(5) yes
C52 C51 C53 112.9(6) yes
O50 C51 H511 108.7 no
C52 C51 H511 108.8 no
C53 C51 H511 108.7 no
C51 C52 H521 109.4 no
C51 C52 H522 109.5 no
H521 C52 H522 109.5 no
C51 C52 H523 109.5 no
H521 C52 H523 109.5 no
H522 C52 H523 109.5 no
C51 C53 H531 109.4 no
C51 C53 H532 109.5 no
H531 C53 H532 109.5 no
C51 C53 H533 109.5 no
H531 C53 H533 109.5 no
H532 C53 H533 109.5 no
O60 C61 C62 106.3(5) yes
O60 C61 C63 111.5(7) yes
C62 C61 C63 115.4(7) yes
O60 C61 H611 107.8 no
C62 C61 H611 107.8 no
C63 C61 H611 107.8 no
C61 C62 H621 109.5 no
C61 C62 H622 109.5 no
H621 C62 H622 109.5 no
C61 C62 H623 109.5 no
H621 C62 H623 109.5 no
H622 C62 H623 109.5 no
C61 C63 H631 109.5 no
C61 C63 H632 109.5 no
H631 C63 H632 109.5 no
C61 C63 H633 109.4 no
H631 C63 H633 109.5 no
H632 C63 H633 109.5 no

loop_
_geom_bond_atom_site_label_1
_geom_bond_atom_site_label_2
_geom_bond_distance
_geom_bond_publ_flag
Pt1 Cl1 2.2873(13) yes
Pt1 Cl2 2.3032(15) yes
Pt1 P1 2.2435(9) yes
Pt1 P2 2.2345(9) yes
Pt1 C1 2.2873(13) yes
Pt1 C2 2.3032(15) yes
P1 C10 1.880(4) yes
P1 C11 1.798(4) yes
P1 C20 1.811(4) yes
P2 C30 1.915(4) yes
P2 C31 1.794(4) yes
P2 C41 1.816(4) yes
O1 C10 1.219(5) yes
O2 C30 1.196(5) yes
O50 C51 1.431(6) yes
O50 H50 0.853(19) no
O60 C61 1.394(7) yes
O60 H60 0.85(2) no
N1 C10 1.351(5) yes
N1 C12 1.413(5) yes
N1 H1 0.900 no
N2 C30 1.337(5) yes
N2 C32 1.398(6) yes
N2 H2 0.900 no
C11 C12 1.404(5) yes
C11 C16 1.389(5) yes
C12 C13 1.391(5) yes
C13 C14 1.390(7) yes
C13 H131 1.000 no
C14 C15 1.387(7) yes
C14 H141 1.000 no
C15 C16 1.399(6) yes
C15 H151 1.000 no
C16 H161 1.000 no
C20 C21 1.385(6) yes
C20 C25 1.387(6) yes
C21 C22 1.390(6) yes
C21 H211 1.000 no
C22 C23 1.368(8) yes
C22 H221 1.000 no
C23 C24 1.376(8) yes
C23 H231 1.000 no
C24 C25 1.384(6) yes
C24 H241 1.000 no
C25 H251 1.000 no
C31 C32 1.395(6) yes
C31 C36 1.389(6) yes
C32 C33 1.387(6) yes
C33 C34 1.377(9) yes
C33 H331 1.000 no
C34 C35 1.381(9) yes
C34 H341 1.000 no
C35 C36 1.391(7) yes
C35 H351 1.000 no
C36 H361 1.000 no
C41 C42 1.385(6) yes
C41 C46 1.385(6) yes
C42 C43 1.391(6) yes
C42 H421 1.000 no
C43 C44 1.377(7) yes
C43 H431 1.000 no
C44 C45 1.376(7) yes
C44 H441 1.000 no
C45 C46 1.384(6) yes
C45 H451 1.000 no
C46 H461 1.000 no
C51 C52 1.496(9) yes
C51 C53 1.493(10) yes
C51 H511 1.000 no
C52 H521 1.000 no
C52 H522 1.000 no
C52 H523 1.000 no
C53 H531 1.000 no
C53 H532 1.000 no
C53 H533 1.000 no
C61 C62 1.493(10) yes
C61 C63 1.444(9) yes
C61 H611 1.000 no
C62 H621 1.000 no
C62 H622 1.000 no
C62 H623 1.000 no
C63 H631 1.000 no
C63 H632 1.000 no
C63 H633 1.000 no

loop_
_geom_contact_atom_site_label_1
_geom_contact_atom_site_label_2
_geom_contact_distance
_geom_contact_site_symmetry_2
_geom_contact_publ_flag
Cl1 O50 3.231(4) 1_545 no
Cl2 O50 3.573(4) 1_545 no
O1 N1 2.818(4) 2_656 no
O1 C10 3.577(4) 2_656 no
O1 O1 3.586(6) 2_656 no
O2 C13 3.346(7) 3_556 no
O50 O60 2.714(5) . no
O50 C1 3.231(4) 1_565 no
O50 C35 3.488(8) 3 no
O50 C2 3.573(4) 1_565 no
O50 C61 3.588(6) . no
O60 N2 2.750(5) . no
O60 C52 3.326(8) . no
O60 C51 3.542(7) . no
N1 C10 3.580(5) 2_656 no
N2 C52 3.532(7) . no
N2 C62 3.596(7) . no
C14 C24 3.459(6) 4_455 no
C21 C42 3.555(8) 4 no
C21 C43 3.599(7) 4 no
C23 C62 3.500(8) . no
C24 C25 3.513(7) 2_666 no
C24 C24 3.56(1) 2_666 no
C43 C63 3.49(1) 4_465 no

loop_
_geom_hbond_atom_site_label_D
_geom_hbond_atom_site_label_H
_geom_hbond_atom_site_label_A
_geom_hbond_distance_DH
_geom_hbond_distance_HA
_geom_hbond_distance_DA
_geom_hbond_angle_DHA
_geom_hbond_site_symmetry_A
_geom_hbond_publ_flag
O50 H50 Cl1 0.86(3) 2.52(4) 3.231(4) 141(4) 1_565 no
O60 H60 O50 0.85(2) 1.88(2) 2.714(5) 167(3) . no
N1 H1 O1 0.90 1.936 2.818(4) 166 2_656 no
N2 H2 O60 0.90 1.875 2.750(5) 163 . no
O50 H50 Cl2 0.86(3) 2.81(3) 3.573(4) 148(4) 1_565 no

loop_
_geom_torsion_atom_site_label_1
_geom_torsion_atom_site_label_2
_geom_torsion_atom_site_label_3
_geom_torsion_atom_site_label_4
_geom_torsion
_geom_torsion_publ_flag
Pt1 P1 C10 O1 68.3(4) no
Pt1 P1 C10 N1 -113.2(2) no
Pt1 P1 C11 C12 109.0(2) no
Pt1 P1 C11 C16 -66.3(4) no
Pt1 P1 C20 C21 -22.2(4) no
Pt1 P1 C20 C25 165.8(3) no
Pt1 P2 C30 O2 -49.7(4) no
Pt1 P2 C30 N2 128.6(2) no
Pt1 P2 C31 C32 -129.5(3) no
Pt1 P2 C31 C36 46.1(4) no
Pt1 P2 C41 C42 59.2(4) no
Pt1 P2 C41 C46 -123.3(4) no
Cl1 Pt1 P1 C10 21.1(2) no
Cl1 Pt1 P1 C11 -81.7(2) no
Cl1 Pt1 P1 C20 138.1(2) no
Cl2 Pt1 P2 C30 176.4(2) no
Cl2 Pt1 P2 C31 -71.7(1) no
Cl2 Pt1 P2 C41 59.3(1) no
P1 Pt1 P2 C30 -5.8(2) no
P1 Pt1 P2 C31 106.1(1) no
P1 Pt1 P2 C41 -122.8(1) no
P1 C10 N1 C12 -3.9(4) no
P1 C11 C12 N1 6.4(3) no
P1 C11 C12 C13 -174.1(3) no
P1 C11 C16 C15 175.5(3) no
P1 C20 C21 C22 -170.9(3) no
P1 C20 C25 C24 171.3(3) no
P2 Pt1 P1 C10 -161.2(2) no
P2 Pt1 P1 C11 96.0(1) no
P2 Pt1 P1 C20 -44.2(2) no
P2 C30 N2 C32 -3.4(4) no
P2 C31 C32 N2 -0.6(4) no
P2 C31 C32 C33 178.5(3) no
P2 C31 C36 C35 -177.2(4) no
P2 C41 C42 C43 177.6(4) no
P2 C41 C46 C45 -178.1(4) no
O1 C10 P1 C11 -172.3(3) no
O1 C10 P1 C20 -61.3(4) no
O1 C10 N1 C12 174.5(3) no
O2 C30 P2 C31 -175.7(4) no
O2 C30 P2 C41 76.5(4) no
O2 C30 N2 C32 174.6(4) no
N1 C10 P1 C11 6.2(3) no
N1 C10 P1 C20 117.2(3) no
N1 C12 C11 C16 -177.7(3) no
N1 C12 C13 C14 177.4(4) no
N2 C30 P2 C31 2.5(3) no
N2 C30 P2 C41 -105.3(3) no
N2 C32 C31 C36 -176.7(4) no
N2 C32 C33 C34 177.6(4) no
C1 Pt1 P1 C10 21.1(2) no
C1 Pt1 P1 C11 -81.7(2) no
C1 Pt1 P1 C20 138.1(2) no
C2 Pt1 P2 C30 176.4(2) no
C2 Pt1 P2 C31 -71.7(1) no
C2 Pt1 P2 C41 59.3(1) no
C10 P1 C11 C12 -7.0(2) no
C10 P1 C11 C16 177.7(4) no
C10 P1 C20 C21 101.5(3) no
C10 P1 C20 C25 -70.4(4) no
C10 N1 C12 C11 -1.5(4) no
C10 N1 C12 C13 179.0(4) no
C11 P1 C20 C21 -164.6(3) no
C11 P1 C20 C25 23.5(4) no
C11 C12 C13 C14 -2.1(6) no
C11 C16 C15 C14 -2.7(6) no
C12 C11 P1 C20 -106.7(3) no
C12 C11 C16 C15 0.6(5) no
C12 C13 C14 C15 0.0(6) no
C13 C12 C11 C16 1.8(5) no
C13 C14 C15 C16 2.4(7) no
C16 C11 P1 C20 78.0(4) no
C20 C21 C22 C23 -0.5(7) no
C20 C25 C24 C23 -0.6(7) no
C21 C20 C25 C24 -0.5(6) no
C21 C22 C23 C24 -0.6(7) no
C22 C21 C20 C25 1.0(6) no
C22 C23 C24 C25 1.1(7) no
C30 P2 C31 C32 -1.1(3) no
C30 P2 C31 C36 174.5(4) no
C30 P2 C41 C42 -71.6(4) no
C30 P2 C41 C46 105.9(4) no
C30 N2 C32 C31 2.9(5) no
C30 N2 C32 C33 -176.1(4) no
C31 P2 C41 C42 -164.4(3) no
C31 P2 C41 C46 13.1(4) no
C31 C32 C33 C34 -1.3(6) no
C31 C36 C35 C34 0.7(7) no
C32 C31 P2 C41 95.9(3) no
C32 C31 C36 C35 -2.0(6) no
C32 C33 C34 C35 0.0(7) no
C33 C32 C31 C36 2.3(6) no
C33 C34 C35 C36 0.3(8) no
C36 C31 P2 C41 -88.4(4) no
C41 C42 C43 C44 0.8(7) no
C41 C46 C45 C44 0.6(8) no
C42 C41 C46 C45 -0.7(7) no
C42 C43 C44 C45 -0.9(8) no
C43 C42 C41 C46 0.1(7) no
C43 C44 C45 C46 0.3(9) no
